data_1552514
loop_
_publ_author_name
'Price, Jeffrey S.'
'Emslie, David J. H.'

_publ_section_title
;
 Interconversion and reactivity of manganese silyl, silylene, and silene
 complexes
;
_journal_name_full 'Chemical Science'
_journal_paper_doi 10.1039/C9SC04513A
_journal_year 2019
_chemical_formula_moiety 'C25 H52 Mn N P4 Si'
_chemical_formula_sum 'C25 H52 Mn N P4 Si'
_chemical_formula_weight 573.58
_space_group_crystal_system orthorhombic
_space_group_IT_number 61
_space_group_name_Hall '-P 2ac 2ab'
_space_group_name_H-M_alt 'P b c a'
_symmetry_space_group_name_Hall '-P 2ac 2ab'
_symmetry_space_group_name_H-M 'P b c a'
_atom_sites_solution_hydrogens mixed
_audit_creation_date 2019-02-09
_audit_creation_method
;
Olex2 1.2
(compiled 2018.05.29 svn.r3508 for OlexSys, GUI svn.r5506)
;
_audit_update_record
;
2019-08-09 deposited with the CCDC.    2019-10-23 downloaded from the CCDC.
;
_cell_angle_alpha 90
_cell_angle_beta 90
_cell_angle_gamma 90
_cell_formula_units_Z 8
_cell_length_a 17.3395(10)
_cell_length_b 18.5712(10)
_cell_length_c 19.5632(12)
_cell_measurement_reflns_used 7762
_cell_measurement_temperature 100
_cell_measurement_theta_max 30.00
_cell_measurement_theta_min 2.35
_cell_volume 6299.7(6)
_computing_cell_refinement 'SAINT v8.34A (Bruker, 2013)'
_computing_data_reduction 'SAINT v8.34A (Bruker, 2013)'
_computing_molecular_graphics 'Olex2 (Dolomanov et al., 2009)'
_computing_publication_material 'Olex2 (Dolomanov et al., 2009)'
_computing_structure_refinement 'XL (Sheldrick, 2008)'
_computing_structure_solution 'XT (Sheldrick, 2015)'
_diffrn_ambient_temperature 100
_diffrn_measured_fraction_theta_full 0.995
_diffrn_measured_fraction_theta_max 0.992
_diffrn_measurement_device_type 'Bruker APEX-II CCD'
_diffrn_measurement_method '\f and \w scans'
_diffrn_radiation_type MoK\a
_diffrn_radiation_wavelength 0.71073
_diffrn_reflns_av_R_equivalents 0.0564
_diffrn_reflns_av_unetI/netI 0.0614
_diffrn_reflns_Laue_measured_fraction_full 0.995
_diffrn_reflns_Laue_measured_fraction_max 0.992
_diffrn_reflns_limit_h_max 24
_diffrn_reflns_limit_h_min -24
_diffrn_reflns_limit_k_max 20
_diffrn_reflns_limit_k_min -26
_diffrn_reflns_limit_l_max 27
_diffrn_reflns_limit_l_min -17
_diffrn_reflns_number 41001
_diffrn_reflns_point_group_measured_fraction_full 0.995
_diffrn_reflns_point_group_measured_fraction_max 0.992
_diffrn_reflns_theta_full 25.242
_diffrn_reflns_theta_max 30.515
_diffrn_reflns_theta_min 1.915
_diffrn_standards_number 0
_exptl_absorpt_coefficient_mu 0.674
_exptl_absorpt_correction_T_max 0.7461
_exptl_absorpt_correction_T_min 0.6292
_exptl_absorpt_correction_type multi-scan
_exptl_absorpt_process_details
;
SADABS-2014/4 (Bruker,2014/4) was used for absorption correction.
wR2(int) was 0.0564 before and 0.0511 after correction.
The Ratio of minimum to maximum transmission is 0.8433.
The \l/2 correction factor is 0.00150.
;
_exptl_crystal_colour yellow
_exptl_crystal_colour_primary yellow
_exptl_crystal_density_diffrn 1.210
_exptl_crystal_description block
_exptl_crystal_F_000 2464
_exptl_crystal_size_max 0.3
_exptl_crystal_size_mid 0.15
_exptl_crystal_size_min 0.1
_refine_diff_density_max 0.638
_refine_diff_density_min -0.744
_refine_diff_density_rms 0.111
_refine_ls_extinction_method none
_refine_ls_goodness_of_fit_ref 1.227
_refine_ls_hydrogen_treatment mixed
_refine_ls_matrix_type full
_refine_ls_number_parameters 405
_refine_ls_number_reflns 9543
_refine_ls_number_restraints 735
_refine_ls_restrained_S_all 1.189
_refine_ls_R_factor_all 0.1117
_refine_ls_R_factor_gt 0.0846
_refine_ls_shift/su_max 0.001
_refine_ls_shift/su_mean 0.000
_refine_ls_structure_factor_coef Fsqd
_refine_ls_weighting_details 'w=1/[\s^2^(Fo^2^)+34.4315P] where P=(Fo^2^+2Fc^2^)/3'
_refine_ls_weighting_scheme calc
_refine_ls_wR_factor_gt 0.1787
_refine_ls_wR_factor_ref 0.1859
_reflns_Friedel_coverage 0.000
_reflns_number_gt 7105
_reflns_number_total 9543
_reflns_threshold_expression 'I > 2\s(I)'
_cod_data_source_file c9sc04513a3.cif
_cod_data_source_block MnHSinBu_xylylNC
_cod_original_cell_volume 6299.6(6)
_cod_database_code 1552514
_shelx_shelxl_version_number 2016/6
_shelx_space_group_comment
;
The symmetry employed for this shelxl refinement is uniquely defined
by the following loop, which should always be used as a source of
symmetry information in preference to the above space-group names.
They are only intended as comments.
;
_shelx_estimated_absorpt_t_max 0.936
_shelx_estimated_absorpt_t_min 0.823
_olex2_refinement_description
;
1. Fixed Uiso
 At 1.2 times of:
  All C(H) groups, All C(H,H) groups
 At 1.5 times of:
  All C(H,H,H) groups
2. Restrained distances
 Mn1-P2B \\sim Mn1-P1A \\sim Mn1-P1
 with sigma of 0.005
 Mn1-P1B \\sim Mn1-P2A \\sim Mn1-P3
 with sigma of 0.005
 Mn1-P3A \\sim Mn1-P4
 with sigma of 0.005
 Mn1-P2 \\sim Mn1-P4A
 with sigma of 0.005
 N1-C1 \\sim C1-N1A
 with sigma of 0.005
 N1-C2 \\sim C2-N1A
 with sigma of 0.005
3. Uiso/Uaniso restraints and constraints
Uanis(C14A) = Uanis(C14)
Uanis(C16) = Uanis(C15A)
Uanis(C16A) = Uanis(C15)
Uanis(C21) = Uanis(C18A)
Uanis(C20) = Uanis(C17A)
Uanis(C22) = Uanis(C19A)
Uanis(C23) = Uanis(C21A)
Uanis(C19) = Uanis(C25A)
Uanis(C18) = Uanis(C24A)
Uanis(P3A) = Uanis(P4)
Uanis(P4A) = Uanis(P2)
Uanis(P1A) = Uanis(P1)
Uanis(P3) = Uanis(P2A)
Uanis(C24) = Uanis(C22A)
Uanis(C20A) = Uanis(C25)
Uanis(C18A) = Uanis(C14B)
Uanis(C19A) = Uanis(C15B)
Uanis(P2A) = Uanis(P1B)
Uanis(C17A) = Uanis(C16B)
Uanis(C17B) = Uanis(C16A)
Uanis(P1A) = Uanis(P2B)
Uanis(C14A) = Uanis(C18B)
Uanis(C15A) = Uanis(C19B)
Uanis(N1) = Uanis(N1A)
4. Rigid body (RIGU) restrains
 All non-hydrogen atoms
 with sigma for 1-2 distances of 0.004 and sigma for 1-3 distances of 0.004
5. Same fragment restrains
{P1, P2, C14, C15, C16, C17, C18, C19} sigma for 1-2: 0.002, 1-3: 0.004
as
{P3, P4, C20, C21, C22, C23, C24, C25}
{P1, P2, C14, C15, C16, C17, C18, C19} sigma for 1-2: 0.002, 1-3: 0.004
as
{P1A, P2A, C14A, C15A, C16A, C17A, C18A, C19A}
{P1, P2, C14, C15, C16, C17, C18, C19} sigma for 1-2: 0.002, 1-3: 0.004
as
{P3A, P4A, C20A, C21A, C22A, C23A, C24A, C25A}
{P1, P2, C14, C15, C16, C17, C18, C19} sigma for 1-2: 0.002, 1-3: 0.004
as
{P1B, P2B, C14B, C15B, C16B, C17B, C18B, C19B}
6. Others
 1*[Sof(P1)+Sof(P2)+Sof(C14)+Sof(H14A)+Sof(H14B)+Sof(H14C)+Sof(C15)+Sof(H15A)+
 Sof(H15B)+Sof(H15C)+Sof(C16)+Sof(H16A)+Sof(H16B)+Sof(C17)+Sof(H17A)+Sof(H17B)+
 Sof(C18)+Sof(H18A)+Sof(H18B)+Sof(H18C)+Sof(C19)+Sof(H19A)+Sof(H19B)+Sof(H19C)+
 Sof(P3)+Sof(P4)+Sof(C20)+Sof(H20A)+Sof(H20B)+Sof(H20C)+Sof(C21)+Sof(H21A)+
 Sof(H21B)+Sof(H21C)+Sof(C22)+Sof(H22A)+Sof(H22B)+Sof(C23)+Sof(H23A)+Sof(H23B)+
 Sof(C24)+Sof(H24A)+Sof(H24B)+Sof(H24C)+Sof(C25)+Sof(H25A)+Sof(H25B)+Sof(H25C)+
 Sof(P3A)+Sof(P4A)+Sof(C20A)+Sof(H20D)+Sof(H20E)+Sof(H20F)+Sof(C21A)+Sof(H21D)+
 Sof(H21E)+Sof(H21F)+Sof(C22A)+Sof(H22C)+Sof(H22D)+Sof(C23A)+Sof(H23C)+
 Sof(H23D)+Sof(C24A)+Sof(H24D)+Sof(H24E)+Sof(H24F)+Sof(C25A)+Sof(H25D)+
 Sof(H25E)+Sof(H25F)]+1*[Sof(P1A)+Sof(P2A)+Sof(C14A)+Sof(H14D)+Sof(H14E)+
 Sof(H14F)+Sof(C15A)+Sof(H15D)+Sof(H15E)+Sof(H15F)+Sof(C16A)+Sof(H16C)+
 Sof(H16D)+Sof(C17A)+Sof(H17C)+Sof(H17D)+Sof(C18A)+Sof(H18D)+Sof(H18E)+
 Sof(H18F)+Sof(C19A)+Sof(H19D)+Sof(H19E)+Sof(H19F)]+1*[Sof(P1B)+Sof(P2B)+
 Sof(C14B)+Sof(H14G)+Sof(H14H)+Sof(H14I)+Sof(C15B)+Sof(H15G)+Sof(H15H)+
 Sof(H15I)+Sof(C16B)+Sof(H16E)+Sof(H16F)+Sof(C17B)+Sof(H17E)+Sof(H17F)+
 Sof(C18B)+Sof(H18G)+Sof(H18H)+Sof(H18I)+Sof(C19B)+Sof(H19G)+Sof(H19H)+
 Sof(H19I)]=1 with esd of 0.001
 Sof(P3A)=Sof(P4A)=Sof(C20A)=Sof(H20D)=Sof(H20E)=Sof(H20F)=Sof(C21A)=Sof(H21D)=
 Sof(H21E)=Sof(H21F)=Sof(C22A)=Sof(H22C)=Sof(H22D)=Sof(C23A)=Sof(H23C)=
 Sof(H23D)=Sof(C24A)=Sof(H24D)=Sof(H24E)=Sof(H24F)=Sof(C25A)=Sof(H25D)=
 Sof(H25E)=Sof(H25F)=1-FVAR(1)
 Sof(P1)=Sof(P2)=Sof(C14)=Sof(H14A)=Sof(H14B)=Sof(H14C)=Sof(C15)=Sof(H15A)=
 Sof(H15B)=Sof(H15C)=Sof(C16)=Sof(H16A)=Sof(H16B)=Sof(C17)=Sof(H17A)=Sof(H17B)=
 Sof(C18)=Sof(H18A)=Sof(H18B)=Sof(H18C)=Sof(C19)=Sof(H19A)=Sof(H19B)=Sof(H19C)=
 Sof(P3)=Sof(P4)=Sof(C20)=Sof(H20A)=Sof(H20B)=Sof(H20C)=Sof(C21)=Sof(H21A)=
 Sof(H21B)=Sof(H21C)=Sof(C22)=Sof(H22A)=Sof(H22B)=Sof(C23)=Sof(H23A)=Sof(H23B)=
 Sof(C24)=Sof(H24A)=Sof(H24B)=Sof(H24C)=Sof(C25)=Sof(H25A)=Sof(H25B)=Sof(H25C)=
 FVAR(1)
 Sof(P1A)=Sof(P2A)=Sof(C14A)=Sof(H14D)=Sof(H14E)=Sof(H14F)=Sof(C15A)=Sof(H15D)=
 Sof(H15E)=Sof(H15F)=Sof(C16A)=Sof(H16C)=Sof(H16D)=Sof(C17A)=Sof(H17C)=
 Sof(H17D)=Sof(C18A)=Sof(H18D)=Sof(H18E)=Sof(H18F)=Sof(C19A)=Sof(H19D)=
 Sof(H19E)=Sof(H19F)=FVAR(2)
 Sof(P1B)=Sof(P2B)=Sof(C14B)=Sof(H14G)=Sof(H14H)=Sof(H14I)=Sof(C15B)=Sof(H15G)=
 Sof(H15H)=Sof(H15I)=Sof(C16B)=Sof(H16E)=Sof(H16F)=Sof(C17B)=Sof(H17E)=
 Sof(H17F)=Sof(C18B)=Sof(H18G)=Sof(H18H)=Sof(H18I)=Sof(C19B)=Sof(H19G)=
 Sof(H19H)=Sof(H19I)=FVAR(3)
 Sof(N1A)=1-FVAR(4)
 Sof(N1)=FVAR(4)
7.a Secondary CH2 refined with riding coordinates:
 C10(H10A,H10B), C11(H11A,H11B), C12(H12A,H12B), C16(H16A,H16B), C17(H17A,
 H17B), C22(H22A,H22B), C23(H23A,H23B), C16A(H16C,H16D), C17A(H17C,H17D),
 C22A(H22C,H22D), C23A(H23C,H23D), C16B(H16E,H16F), C17B(H17E,H17F)
7.b Aromatic/amide H refined with riding coordinates:
 C4(H4), C5(H5), C6(H6)
7.c Idealised Me refined as rotating group:
 C8(H8A,H8B,H8C), C9(H9A,H9B,H9C), C13(H13A,H13B,H13C), C14(H14A,H14B,H14C),
 C15(H15A,H15B,H15C), C18(H18A,H18B,H18C), C19(H19A,H19B,H19C), C20(H20A,H20B,
 H20C), C21(H21A,H21B,H21C), C24(H24A,H24B,H24C), C25(H25A,H25B,H25C),
 C14A(H14D,H14E,H14F), C15A(H15D,H15E,H15F), C18A(H18D,H18E,H18F), C19A(H19D,
 H19E,H19F), C20A(H20D,H20E,H20F), C21A(H21D,H21E,H21F), C24A(H24D,H24E,H24F),
 C25A(H25D,H25E,H25F), C14B(H14G,H14H,H14I), C15B(H15G,H15H,H15I), C18B(H18G,
 H18H,H18I), C19B(H19G,H19H,H19I)
;
_olex2_submission_special_instructions 'No special instructions were received'

loop_
_space_group_symop_operation_xyz
'x, y, z'
'-x+1/2, -y, z+1/2'
'-x, y+1/2, -z+1/2'
'x+1/2, -y+1/2, -z'
'-x, -y, -z'
'x-1/2, y, -z-1/2'
'x, -y-1/2, z-1/2'
'-x-1/2, y-1/2, z'

loop_
_atom_site_label
_atom_site_type_symbol
_atom_site_fract_x
_atom_site_fract_y
_atom_site_fract_z
_atom_site_U_iso_or_equiv
_atom_site_adp_type
_atom_site_occupancy
_atom_site_site_symmetry_order
_atom_site_calc_flag
_atom_site_refinement_flags_posn
_atom_site_refinement_flags_adp
_atom_site_refinement_flags_occupancy
_atom_site_disorder_assembly
_atom_site_disorder_group
Mn1 Mn 0.68985(3) 0.49700(3) 0.63960(3) 0.01459(12) Uani 1 1 d D U . . .
Si1 Si 0.62347(7) 0.58029(6) 0.57002(6) 0.0222(2) Uani 1 1 d . U . . .
N1 N 0.6763(6) 0.6116(4) 0.7488(4) 0.0232(18) Uani 0.72(3) 1 d D U P A 1
C1 C 0.6868(2) 0.5653(2) 0.7052(2) 0.0177(7) Uani 1 1 d D U . . .
C2 C 0.6933(3) 0.6619(2) 0.7995(2) 0.0228(8) Uani 1 1 d D U . . .
C3 C 0.6287(3) 0.6922(3) 0.8320(2) 0.0297(9) Uani 1 1 d . U . . .
C4 C 0.6400(3) 0.7458(3) 0.8806(2) 0.0332(10) Uani 1 1 d . U . . .
H4 H 0.597527 0.767029 0.901454 0.040 Uiso 1 1 calc R . . . .
C5 C 0.7130(4) 0.7678(3) 0.8983(2) 0.0381(12) Uani 1 1 d . U . . .
H5 H 0.719858 0.803778 0.930822 0.046 Uiso 1 1 calc R . . . .
C6 C 0.7755(3) 0.7366(3) 0.8677(2) 0.0369(11) Uani 1 1 d . U . . .
H6 H 0.824750 0.751158 0.880642 0.044 Uiso 1 1 calc R . . . .
C7 C 0.7677(3) 0.6835(3) 0.8178(2) 0.0270(9) Uani 1 1 d . U . . .
C8 C 0.5483(3) 0.6687(4) 0.8148(3) 0.0575(19) Uani 1 1 d . U . . .
H8A H 0.537977 0.678624 0.767555 0.086 Uiso 1 1 calc GR . . . .
H8B H 0.512205 0.694424 0.842885 0.086 Uiso 1 1 calc GR . . . .
H8C H 0.543271 0.617948 0.823068 0.086 Uiso 1 1 calc GR . . . .
C9 C 0.8383(3) 0.6522(4) 0.7846(3) 0.0476(15) Uani 1 1 d . U . . .
H9A H 0.825129 0.607575 0.762742 0.071 Uiso 1 1 calc GR . . . .
H9B H 0.877054 0.643700 0.818664 0.071 Uiso 1 1 calc GR . . . .
H9C H 0.857695 0.685365 0.751117 0.071 Uiso 1 1 calc GR . . . .
C10 C 0.5931(3) 0.6704(2) 0.6086(3) 0.0327(11) Uani 1 1 d . U . . .
H10A H 0.562523 0.660736 0.649113 0.039 Uiso 1 1 calc R . . . .
H10B H 0.639309 0.695467 0.623437 0.039 Uiso 1 1 calc R . . . .
C11 C 0.5474(3) 0.7210(3) 0.5629(3) 0.0367(12) Uani 1 1 d . U . . .
H11A H 0.580372 0.736516 0.525623 0.044 Uiso 1 1 calc R . . . .
H11B H 0.504677 0.694468 0.543161 0.044 Uiso 1 1 calc R . . . .
C12 C 0.5158(4) 0.7872(3) 0.5988(3) 0.0440(14) Uani 1 1 d . U . . .
H12A H 0.480543 0.771845 0.634450 0.053 Uiso 1 1 calc R . . . .
H12B H 0.558177 0.812416 0.620704 0.053 Uiso 1 1 calc R . . . .
C13 C 0.4740(4) 0.8393(3) 0.5519(4) 0.0579(19) Uani 1 1 d . U . . .
H13A H 0.507759 0.853306 0.515330 0.087 Uiso 1 1 calc GR . . . .
H13B H 0.458849 0.881147 0.577327 0.087 Uiso 1 1 calc GR . . . .
H13C H 0.429090 0.816285 0.533345 0.087 Uiso 1 1 calc GR . . . .
P1 P 0.57097(9) 0.46029(10) 0.66653(12) 0.0179(4) Uani 0.6642(19) 1 d D U P B 1
P2 P 0.72856(9) 0.41817(8) 0.71949(8) 0.0187(3) Uani 0.6642(19) 1 d D U P B 1
C14 C 0.4963(3) 0.5263(3) 0.6890(4) 0.0264(14) Uani 0.6642(19) 1 d D U P B 1
H14A H 0.517109 0.560727 0.720635 0.040 Uiso 0.6642(19) 1 calc GR . P B 1
H14B H 0.453382 0.501951 0.709777 0.040 Uiso 0.6642(19) 1 calc GR . P B 1
H14C H 0.479255 0.550678 0.648492 0.040 Uiso 0.6642(19) 1 calc GR . P B 1
C15 C 0.5113(3) 0.4011(3) 0.6125(3) 0.0290(14) Uani 0.6642(19) 1 d D U P B 1
H15A H 0.500796 0.424662 0.569835 0.043 Uiso 0.6642(19) 1 calc GR . P B 1
H15B H 0.463534 0.390970 0.635468 0.043 Uiso 0.6642(19) 1 calc GR . P B 1
H15C H 0.538322 0.356898 0.604142 0.043 Uiso 0.6642(19) 1 calc GR . P B 1
C16 C 0.5742(4) 0.4065(3) 0.7459(3) 0.0295(13) Uani 0.6642(19) 1 d D U P B 1
H16A H 0.575856 0.438152 0.785302 0.035 Uiso 0.6642(19) 1 calc R . P B 1
H16B H 0.528425 0.376704 0.749288 0.035 Uiso 0.6642(19) 1 calc R . P B 1
C17 C 0.6462(3) 0.3593(3) 0.7440(3) 0.0290(14) Uani 0.6642(19) 1 d D U P B 1
H17A H 0.639891 0.320834 0.710927 0.035 Uiso 0.6642(19) 1 calc R . P B 1
H17B H 0.655299 0.337959 0.788576 0.035 Uiso 0.6642(19) 1 calc R . P B 1
C18 C 0.7537(4) 0.4533(4) 0.8048(2) 0.0294(15) Uani 0.6642(19) 1 d D U P B 1
H18A H 0.798100 0.483962 0.801210 0.044 Uiso 0.6642(19) 1 calc GR . P B 1
H18B H 0.764945 0.413908 0.834907 0.044 Uiso 0.6642(19) 1 calc GR . P B 1
H18C H 0.711067 0.480455 0.822649 0.044 Uiso 0.6642(19) 1 calc GR . P B 1
C19 C 0.8068(3) 0.3508(3) 0.7115(4) 0.0341(18) Uani 0.6642(19) 1 d D U P B 1
H19A H 0.805950 0.330385 0.666424 0.051 Uiso 0.6642(19) 1 calc GR . P B 1
H19B H 0.799308 0.313369 0.744692 0.051 Uiso 0.6642(19) 1 calc GR . P B 1
H19C H 0.855629 0.373719 0.719248 0.051 Uiso 0.6642(19) 1 calc GR . P B 1
P3 P 0.70017(13) 0.42151(10) 0.54675(10) 0.0187(4) Uani 0.6642(19) 1 d D U P B 1
P4 P 0.80162(13) 0.54054(16) 0.60165(18) 0.0185(4) Uani 0.6642(19) 1 d D U P B 1
C20 C 0.6920(4) 0.3231(2) 0.5531(4) 0.0282(12) Uani 0.6642(19) 1 d D U P B 1
H20A H 0.720156 0.306548 0.592242 0.042 Uiso 0.6642(19) 1 calc GR . P B 1
H20B H 0.712764 0.301412 0.512525 0.042 Uiso 0.6642(19) 1 calc GR . P B 1
H20C H 0.638661 0.310021 0.557700 0.042 Uiso 0.6642(19) 1 calc GR . P B 1
C21 C 0.6418(4) 0.4342(5) 0.4689(3) 0.0253(10) Uani 0.6642(19) 1 d D U P B 1
H21A H 0.588108 0.434366 0.480703 0.038 Uiso 0.6642(19) 1 calc GR . P B 1
H21B H 0.651907 0.395592 0.437471 0.038 Uiso 0.6642(19) 1 calc GR . P B 1
H21C H 0.655124 0.479240 0.447860 0.038 Uiso 0.6642(19) 1 calc GR . P B 1
C22 C 0.7979(3) 0.4298(3) 0.5100(3) 0.0252(12) Uani 0.6642(19) 1 d D U P B 1
H22A H 0.834146 0.400814 0.535915 0.030 Uiso 0.6642(19) 1 calc R . P B 1
H22B H 0.798050 0.413002 0.463006 0.030 Uiso 0.6642(19) 1 calc R . P B 1
C23 C 0.8211(4) 0.5091(3) 0.5129(3) 0.0305(17) Uani 0.6642(19) 1 d D U P B 1
H23A H 0.791173 0.536900 0.480374 0.037 Uiso 0.6642(19) 1 calc R . P B 1
H23B H 0.875353 0.514580 0.502013 0.037 Uiso 0.6642(19) 1 calc R . P B 1
C24 C 0.8949(3) 0.5166(4) 0.6408(4) 0.0246(12) Uani 0.6642(19) 1 d D U P B 1
H24A H 0.893233 0.526875 0.688913 0.037 Uiso 0.6642(19) 1 calc GR . P B 1
H24B H 0.935262 0.544294 0.619918 0.037 Uiso 0.6642(19) 1 calc GR . P B 1
H24C H 0.904726 0.466254 0.634086 0.037 Uiso 0.6642(19) 1 calc GR . P B 1
C25 C 0.8170(4) 0.6386(3) 0.5925(4) 0.0262(15) Uani 0.6642(19) 1 d D U P B 1
H25A H 0.780229 0.657860 0.560683 0.039 Uiso 0.6642(19) 1 calc GR . P B 1
H25B H 0.868288 0.647374 0.575870 0.039 Uiso 0.6642(19) 1 calc GR . P B 1
H25C H 0.810591 0.661533 0.636083 0.039 Uiso 0.6642(19) 1 calc GR . P B 1
P1A P 0.5808(3) 0.4469(4) 0.6766(4) 0.0179(4) Uani 0.215(4) 1 d D U P B 3
P2A P 0.6819(4) 0.4116(4) 0.5551(3) 0.0187(4) Uani 0.215(4) 1 d D U P B 3
C14A C 0.4941(7) 0.5022(8) 0.6891(12) 0.0264(14) Uani 0.215(4) 1 d D U P B 3
H14D H 0.500421 0.531670 0.728989 0.040 Uiso 0.215(4) 1 calc GR . P B 3
H14E H 0.450094 0.471463 0.694857 0.040 Uiso 0.215(4) 1 calc GR . P B 3
H14F H 0.486507 0.532442 0.649813 0.040 Uiso 0.215(4) 1 calc GR . P B 3
C15A C 0.5756(14) 0.3949(9) 0.7567(6) 0.0295(13) Uani 0.215(4) 1 d D U P B 3
H15D H 0.580865 0.344488 0.746692 0.044 Uiso 0.215(4) 1 calc GR . P B 3
H15E H 0.526726 0.403291 0.778360 0.044 Uiso 0.215(4) 1 calc GR . P B 3
H15F H 0.616386 0.409685 0.786689 0.044 Uiso 0.215(4) 1 calc GR . P B 3
C16A C 0.5438(5) 0.3794(7) 0.6156(7) 0.0290(14) Uani 0.215(4) 1 d D U P B 3
H16C H 0.511439 0.344822 0.639262 0.035 Uiso 0.215(4) 1 calc R . P B 3
H16D H 0.513062 0.402801 0.580652 0.035 Uiso 0.215(4) 1 calc R . P B 3
C17A C 0.6124(7) 0.3411(4) 0.5829(7) 0.0282(12) Uani 0.215(4) 1 d D U P B 3
H17C H 0.595541 0.312831 0.544007 0.034 Uiso 0.215(4) 1 calc R . P B 3
H17D H 0.636559 0.309017 0.615723 0.034 Uiso 0.215(4) 1 calc R . P B 3
C18A C 0.6376(10) 0.4356(11) 0.4725(7) 0.0253(10) Uani 0.215(4) 1 d D U P B 3
H18D H 0.584091 0.446941 0.479354 0.038 Uiso 0.215(4) 1 calc GR . P B 3
H18E H 0.641957 0.395753 0.441542 0.038 Uiso 0.215(4) 1 calc GR . P B 3
H18F H 0.663558 0.476725 0.453644 0.038 Uiso 0.215(4) 1 calc GR . P B 3
C19A C 0.7618(6) 0.3553(7) 0.5223(9) 0.0252(12) Uani 0.215(4) 1 d D U P B 3
H19D H 0.790901 0.382071 0.489253 0.038 Uiso 0.215(4) 1 calc GR . P B 3
H19E H 0.741075 0.312776 0.501250 0.038 Uiso 0.215(4) 1 calc GR . P B 3
H19F H 0.794874 0.341664 0.559522 0.038 Uiso 0.215(4) 1 calc GR . P B 3
P3A P 0.7924(3) 0.5485(3) 0.5925(4) 0.0185(4) Uani 0.3358(19) 1 d D U P B 3
P4A P 0.77612(16) 0.42943(15) 0.69709(15) 0.0187(3) Uani 0.3358(19) 1 d D U P B 3
C20A C 0.7988(8) 0.6472(4) 0.5917(9) 0.0262(15) Uani 0.3358(19) 1 d D U P B 3
H20D H 0.763482 0.666132 0.558495 0.039 Uiso 0.3358(19) 1 calc GR . P B 3
H20E H 0.850420 0.661397 0.580027 0.039 Uiso 0.3358(19) 1 calc GR . P B 3
H20F H 0.785989 0.665542 0.636104 0.039 Uiso 0.3358(19) 1 calc GR . P B 3
C21A C 0.8289(8) 0.5315(8) 0.5055(5) 0.0305(17) Uani 0.3358(19) 1 d D U P B 3
H21D H 0.856323 0.486661 0.504651 0.046 Uiso 0.3358(19) 1 calc GR . P B 3
H21E H 0.862953 0.569830 0.492260 0.046 Uiso 0.3358(19) 1 calc GR . P B 3
H21F H 0.786312 0.529322 0.474143 0.046 Uiso 0.3358(19) 1 calc GR . P B 3
C22A C 0.8789(4) 0.5258(5) 0.6430(6) 0.0246(12) Uani 0.3358(19) 1 d D U P B 3
H22C H 0.925038 0.534563 0.616176 0.030 Uiso 0.3358(19) 1 calc R . P B 3
H22D H 0.881184 0.555649 0.683655 0.030 Uiso 0.3358(19) 1 calc R . P B 3
C23A C 0.8747(3) 0.4465(4) 0.6632(4) 0.025(2) Uani 0.3358(19) 1 d D U P B 3
H23C H 0.913029 0.435804 0.697790 0.030 Uiso 0.3358(19) 1 calc R . P B 3
H23D H 0.884445 0.416250 0.623695 0.030 Uiso 0.3358(19) 1 calc R . P B 3
C24A C 0.7929(6) 0.4518(7) 0.7877(3) 0.0294(15) Uani 0.3358(19) 1 d D U P B 3
H24D H 0.806051 0.501833 0.791658 0.044 Uiso 0.3358(19) 1 calc GR . P B 3
H24E H 0.834439 0.422945 0.805079 0.044 Uiso 0.3358(19) 1 calc GR . P B 3
H24F H 0.746941 0.442252 0.813514 0.044 Uiso 0.3358(19) 1 calc GR . P B 3
C25A C 0.7774(6) 0.3301(3) 0.7048(7) 0.0341(18) Uani 0.3358(19) 1 d D U P B 3
H25D H 0.726839 0.313272 0.716962 0.051 Uiso 0.3358(19) 1 calc GR . P B 3
H25E H 0.813564 0.316138 0.739446 0.051 Uiso 0.3358(19) 1 calc GR . P B 3
H25F H 0.792312 0.309267 0.661831 0.051 Uiso 0.3358(19) 1 calc GR . P B 3
P1B P 0.6642(5) 0.4145(5) 0.5556(3) 0.0187(4) Uani 0.121(4) 1 d D U P B 2
P2B P 0.5892(4) 0.4462(5) 0.6920(4) 0.0179(4) Uani 0.121(4) 1 d D U P B 2
C14B C 0.6500(14) 0.4402(17) 0.4658(7) 0.0253(10) Uani 0.121(4) 1 d D U P B 2
H14G H 0.595871 0.444252 0.456441 0.038 Uiso 0.121(4) 1 calc GR . P B 2
H14H H 0.672235 0.404144 0.436675 0.038 Uiso 0.121(4) 1 calc GR . P B 2
H14I H 0.674651 0.485657 0.457396 0.038 Uiso 0.121(4) 1 calc GR . P B 2
C15B C 0.7258(10) 0.3351(9) 0.5413(18) 0.0252(12) Uani 0.121(4) 1 d D U P B 2
H15G H 0.778991 0.349483 0.541701 0.038 Uiso 0.121(4) 1 calc GR . P B 2
H15H H 0.713557 0.313941 0.497889 0.038 Uiso 0.121(4) 1 calc GR . P B 2
H15I H 0.717019 0.300496 0.576940 0.038 Uiso 0.121(4) 1 calc GR . P B 2
C16B C 0.5712(7) 0.3698(9) 0.5734(7) 0.0282(12) Uani 0.121(4) 1 d D U P B 2
H16E H 0.528956 0.399376 0.556975 0.034 Uiso 0.121(4) 1 calc R . P B 2
H16F H 0.569036 0.323701 0.550282 0.034 Uiso 0.121(4) 1 calc R . P B 2
C17B C 0.5642(10) 0.3590(6) 0.6506(7) 0.0290(14) Uani 0.121(4) 1 d D U P B 2
H17E H 0.599167 0.321527 0.665685 0.035 Uiso 0.121(4) 1 calc R . P B 2
H17F H 0.511985 0.345020 0.662426 0.035 Uiso 0.121(4) 1 calc R . P B 2
C18B C 0.4940(9) 0.4902(11) 0.6874(16) 0.0264(14) Uani 0.121(4) 1 d D U P B 2
H18G H 0.493501 0.531594 0.716840 0.040 Uiso 0.121(4) 1 calc GR . P B 2
H18H H 0.454829 0.456967 0.701744 0.040 Uiso 0.121(4) 1 calc GR . P B 2
H18I H 0.484065 0.505089 0.641220 0.040 Uiso 0.121(4) 1 calc GR . P B 2
C19B C 0.5872(19) 0.4202(11) 0.7833(5) 0.0295(13) Uani 0.121(4) 1 d D U P B 2
H19G H 0.636240 0.400281 0.795956 0.044 Uiso 0.121(4) 1 calc GR . P B 2
H19H H 0.547558 0.384893 0.790495 0.044 Uiso 0.121(4) 1 calc GR . P B 2
H19I H 0.576730 0.461885 0.810771 0.044 Uiso 0.121(4) 1 calc GR . P B 2
N1A N 0.6997(13) 0.6053(10) 0.7533(10) 0.0232(18) Uani 0.28(3) 1 d D U P A 2
H1A H 0.659(3) 0.604(3) 0.510(3) 0.035(15) Uiso 1 1 d . . . . .
H1B H 0.549(3) 0.554(3) 0.543(3) 0.038(15) Uiso 1 1 d . . . . .

loop_
_atom_site_aniso_label
_atom_site_aniso_U_11
_atom_site_aniso_U_22
_atom_site_aniso_U_33
_atom_site_aniso_U_23
_atom_site_aniso_U_13
_atom_site_aniso_U_12
Mn1 0.0159(2) 0.0129(2) 0.0150(3) -0.0002(2) 0.0011(2) 0.0003(2)
Si1 0.0283(6) 0.0183(5) 0.0198(6) -0.0004(4) -0.0061(5) 0.0049(4)
N1 0.031(5) 0.019(2) 0.020(2) -0.0014(18) -0.002(3) 0.008(3)
C1 0.0197(17) 0.0172(16) 0.0160(17) 0.0018(13) 0.0044(15) -0.0013(14)
C2 0.037(2) 0.0163(16) 0.0152(18) -0.0001(14) -0.0007(17) 0.0020(16)
C3 0.034(2) 0.036(2) 0.019(2) 0.0019(18) 0.0025(18) 0.0025(19)
C4 0.049(3) 0.034(2) 0.017(2) -0.0003(18) 0.0005(19) 0.021(2)
C5 0.069(3) 0.027(2) 0.018(2) -0.0083(18) -0.004(2) 0.002(2)
C6 0.043(3) 0.048(3) 0.019(2) -0.004(2) -0.007(2) -0.006(2)
C7 0.032(2) 0.033(2) 0.016(2) 0.0036(17) -0.0016(17) 0.0067(18)
C8 0.037(3) 0.103(6) 0.033(3) -0.010(3) 0.012(2) -0.016(3)
C9 0.035(3) 0.077(4) 0.031(3) 0.001(3) -0.001(2) 0.022(3)
C10 0.045(3) 0.025(2) 0.028(2) -0.0049(18) -0.016(2) 0.013(2)
C11 0.053(3) 0.026(2) 0.031(3) 0.0018(19) -0.013(2) 0.014(2)
C12 0.053(3) 0.026(2) 0.054(4) -0.008(2) -0.029(3) 0.014(2)
C13 0.073(4) 0.034(3) 0.066(4) -0.002(3) -0.033(4) 0.022(3)
P1 0.0184(7) 0.0170(9) 0.0183(10) 0.0036(7) 0.0022(7) -0.0018(6)
P2 0.0210(6) 0.0170(6) 0.0182(7) 0.0024(5) 0.0002(5) 0.0032(5)
C14 0.021(2) 0.026(4) 0.032(3) 0.000(4) 0.005(2) 0.001(3)
C15 0.020(3) 0.032(3) 0.035(3) -0.006(3) 0.005(3) -0.009(2)
C16 0.032(3) 0.027(3) 0.030(3) 0.016(2) 0.007(3) -0.003(2)
C17 0.031(3) 0.025(3) 0.031(4) 0.012(3) -0.002(3) -0.005(2)
C18 0.044(4) 0.026(3) 0.018(3) 0.004(2) -0.008(3) 0.003(3)
C19 0.035(4) 0.030(3) 0.038(3) 0.011(3) 0.009(4) 0.014(3)
P3 0.0252(12) 0.0163(7) 0.0145(7) -0.0011(6) 0.0045(7) -0.0002(7)
P4 0.0163(7) 0.0217(8) 0.0175(11) -0.0010(6) 0.0017(7) -0.0019(6)
C20 0.035(3) 0.020(2) 0.030(3) -0.004(2) 0.005(3) -0.001(2)
C21 0.028(2) 0.027(2) 0.021(2) -0.0061(17) -0.0036(18) 0.0015(19)
C22 0.022(3) 0.034(3) 0.020(3) -0.006(2) 0.000(2) 0.004(2)
C23 0.023(3) 0.046(5) 0.022(3) -0.007(3) 0.011(2) -0.014(3)
C24 0.008(2) 0.034(3) 0.032(3) -0.010(2) 0.003(2) 0.005(2)
C25 0.024(4) 0.025(2) 0.030(3) 0.003(2) 0.001(3) -0.007(2)
P1A 0.0184(7) 0.0170(9) 0.0183(10) 0.0036(7) 0.0022(7) -0.0018(6)
P2A 0.0252(12) 0.0163(7) 0.0145(7) -0.0011(6) 0.0045(7) -0.0002(7)
C14A 0.021(2) 0.026(4) 0.032(3) 0.000(4) 0.005(2) 0.001(3)
C15A 0.032(3) 0.027(3) 0.030(3) 0.016(2) 0.007(3) -0.003(2)
C16A 0.020(3) 0.032(3) 0.035(3) -0.006(3) 0.005(3) -0.009(2)
C17A 0.035(3) 0.020(2) 0.030(3) -0.004(2) 0.005(3) -0.001(2)
C18A 0.028(2) 0.027(2) 0.021(2) -0.0061(17) -0.0036(18) 0.0015(19)
C19A 0.022(3) 0.034(3) 0.020(3) -0.006(2) 0.000(2) 0.004(2)
P3A 0.0163(7) 0.0217(8) 0.0175(11) -0.0010(6) 0.0017(7) -0.0019(6)
P4A 0.0210(6) 0.0170(6) 0.0182(7) 0.0024(5) 0.0002(5) 0.0032(5)
C20A 0.024(4) 0.025(2) 0.030(3) 0.003(2) 0.001(3) -0.007(2)
C21A 0.023(3) 0.046(5) 0.022(3) -0.007(3) 0.011(2) -0.014(3)
C22A 0.008(2) 0.034(3) 0.032(3) -0.010(2) 0.003(2) 0.005(2)
C23A 0.017(5) 0.025(5) 0.033(7) -0.012(5) -0.004(4) 0.006(4)
C24A 0.044(4) 0.026(3) 0.018(3) 0.004(2) -0.008(3) 0.003(3)
C25A 0.035(4) 0.030(3) 0.038(3) 0.011(3) 0.009(4) 0.014(3)
P1B 0.0252(12) 0.0163(7) 0.0145(7) -0.0011(6) 0.0045(7) -0.0002(7)
P2B 0.0184(7) 0.0170(9) 0.0183(10) 0.0036(7) 0.0022(7) -0.0018(6)
C14B 0.028(2) 0.027(2) 0.021(2) -0.0061(17) -0.0036(18) 0.0015(19)
C15B 0.022(3) 0.034(3) 0.020(3) -0.006(2) 0.000(2) 0.004(2)
C16B 0.035(3) 0.020(2) 0.030(3) -0.004(2) 0.005(3) -0.001(2)
C17B 0.020(3) 0.032(3) 0.035(3) -0.006(3) 0.005(3) -0.009(2)
C18B 0.021(2) 0.026(4) 0.032(3) 0.000(4) 0.005(2) 0.001(3)
C19B 0.032(3) 0.027(3) 0.030(3) 0.016(2) 0.007(3) -0.003(2)
N1A 0.031(5) 0.019(2) 0.020(2) -0.0014(18) -0.002(3) 0.008(3)

loop_
_atom_type_symbol
_atom_type_description
_atom_type_scat_dispersion_real
_atom_type_scat_dispersion_imag
_atom_type_scat_source
C C 0.0033 0.0016 'International Tables Vol C Tables 4.2.6.8 and 6.1.1.4'
H H 0.0000 0.0000 'International Tables Vol C Tables 4.2.6.8 and 6.1.1.4'
Mn Mn 0.3368 0.7283 'International Tables Vol C Tables 4.2.6.8 and 6.1.1.4'
N N 0.0061 0.0033 'International Tables Vol C Tables 4.2.6.8 and 6.1.1.4'
P P 0.1023 0.0942 'International Tables Vol C Tables 4.2.6.8 and 6.1.1.4'
Si Si 0.0817 0.0704 'International Tables Vol C Tables 4.2.6.8 and 6.1.1.4'

loop_
_geom_angle_atom_site_label_1
_geom_angle_atom_site_label_2
_geom_angle_atom_site_label_3
_geom_angle
C1 Mn1 Si1 86.30(13)
C1 Mn1 P1 91.10(14)
C1 Mn1 P2 88.38(13)
C1 Mn1 P3 172.51(13)
C1 Mn1 P4 90.45(16)
C1 Mn1 P1A 92.1(2)
C1 Mn1 P2A 174.8(2)
C1 Mn1 P3A 91.0(3)
C1 Mn1 P4A 93.20(15)
C1 Mn1 P1B 167.0(3)
C1 Mn1 P2B 87.0(2)
P1 Mn1 Si1 83.46(6)
P1 Mn1 P2 84.99(6)
P1 Mn1 P3 94.13(8)
P2 Mn1 Si1 167.17(6)
P2 Mn1 P3 97.41(8)
P3 Mn1 Si1 88.97(7)
P4 Mn1 Si1 89.67(7)
P4 Mn1 P1 172.84(8)
P4 Mn1 P2 102.05(8)
P4 Mn1 P3 83.71(11)
P1A Mn1 Si1 92.7(2)
P1A Mn1 P2A 83.94(16)
P1A Mn1 P4A 99.7(2)
P2A Mn1 Si1 90.5(3)
P3A Mn1 Si1 82.48(14)
P3A Mn1 P1A 174.1(3)
P3A Mn1 P2A 92.7(3)
P3A Mn1 P4A 85.13(14)
P4A Mn1 Si1 167.59(9)
P4A Mn1 P2A 90.8(3)
P1B Mn1 Si1 86.0(3)
P2B Mn1 Si1 99.2(3)
P2B Mn1 P1B 83.95(16)
Mn1 Si1 H1A 119(2)
Mn1 Si1 H1B 114(2)
C10 Si1 Mn1 118.72(15)
C10 Si1 H1A 100(2)
C10 Si1 H1B 101(2)
H1A Si1 H1B 101(3)
C1 N1 C2 159.2(9)
N1 C1 Mn1 173.2(6)
N1A C1 Mn1 166.2(8)
N1 C2 C3 114.9(5)
N1 C2 C7 124.7(5)
C7 C2 C3 120.3(4)
N1A C2 C3 131.2(11)
N1A C2 C7 108.1(10)
C2 C3 C8 121.6(5)
C4 C3 C2 118.9(5)
C4 C3 C8 119.6(5)
C3 C4 H4 119.5
C5 C4 C3 121.0(5)
C5 C4 H4 119.5
C4 C5 H5 120.2
C6 C5 C4 119.6(4)
C6 C5 H5 120.2
C5 C6 H6 119.0
C5 C6 C7 122.0(5)
C7 C6 H6 119.0
C2 C7 C9 122.0(4)
C6 C7 C2 118.2(4)
C6 C7 C9 119.8(5)
C3 C8 H8A 109.5
C3 C8 H8B 109.5
C3 C8 H8C 109.5
H8A C8 H8B 109.5
H8A C8 H8C 109.5
H8B C8 H8C 109.5
C7 C9 H9A 109.5
C7 C9 H9B 109.5
C7 C9 H9C 109.5
H9A C9 H9B 109.5
H9A C9 H9C 109.5
H9B C9 H9C 109.5
Si1 C10 H10A 108.1
Si1 C10 H10B 108.1
H10A C10 H10B 107.3
C11 C10 Si1 116.9(3)
C11 C10 H10A 108.1
C11 C10 H10B 108.1
C10 C11 H11A 108.6
C10 C11 H11B 108.6
H11A C11 H11B 107.6
C12 C11 C10 114.5(4)
C12 C11 H11A 108.6
C12 C11 H11B 108.6
C11 C12 H12A 108.7
C11 C12 H12B 108.7
H12A C12 H12B 107.6
C13 C12 C11 114.1(5)
C13 C12 H12A 108.7
C13 C12 H12B 108.7
C12 C13 H13A 109.5
C12 C13 H13B 109.5
C12 C13 H13C 109.5
H13A C13 H13B 109.5
H13A C13 H13C 109.5
H13B C13 H13C 109.5
C14 P1 Mn1 120.2(2)
C14 P1 C15 98.0(3)
C14 P1 C16 100.4(3)
C15 P1 Mn1 124.4(2)
C15 P1 C16 100.2(2)
C16 P1 Mn1 109.6(2)
C17 P2 Mn1 109.48(17)
C18 P2 Mn1 118.0(2)
C18 P2 C17 99.0(2)
C18 P2 C19 98.2(2)
C19 P2 Mn1 126.9(2)
C19 P2 C17 100.8(2)
P1 C14 H14A 109.5
P1 C14 H14B 109.5
P1 C14 H14C 109.5
H14A C14 H14B 109.5
H14A C14 H14C 109.5
H14B C14 H14C 109.5
P1 C15 H15A 109.5
P1 C15 H15B 109.5
P1 C15 H15C 109.5
H15A C15 H15B 109.5
H15A C15 H15C 109.5
H15B C15 H15C 109.5
P1 C16 H16A 110.0
P1 C16 H16B 110.0
H16A C16 H16B 108.4
C17 C16 P1 108.4(4)
C17 C16 H16A 110.0
C17 C16 H16B 110.0
P2 C17 H17A 110.3
P2 C17 H17B 110.3
C16 C17 P2 107.2(3)
C16 C17 H17A 110.3
C16 C17 H17B 110.3
H17A C17 H17B 108.5
P2 C18 H18A 109.5
P2 C18 H18B 109.5
P2 C18 H18C 109.5
H18A C18 H18B 109.5
H18A C18 H18C 109.5
H18B C18 H18C 109.5
P2 C19 H19A 109.5
P2 C19 H19B 109.5
P2 C19 H19C 109.5
H19A C19 H19B 109.5
H19A C19 H19C 109.5
H19B C19 H19C 109.5
C20 P3 Mn1 123.2(2)
C20 P3 C21 98.1(3)
C20 P3 C22 100.4(3)
C21 P3 Mn1 122.1(3)
C21 P3 C22 99.8(3)
C22 P3 Mn1 109.16(18)
C23 P4 Mn1 110.8(2)
C24 P4 Mn1 122.5(2)
C24 P4 C23 98.8(2)
C24 P4 C25 98.7(2)
C25 P4 Mn1 121.0(3)
C25 P4 C23 101.1(3)
P3 C20 H20A 109.5
P3 C20 H20B 109.5
P3 C20 H20C 109.5
H20A C20 H20B 109.5
H20A C20 H20C 109.5
H20B C20 H20C 109.5
P3 C21 H21A 109.5
P3 C21 H21B 109.5
P3 C21 H21C 109.5
H21A C21 H21B 109.5
H21A C21 H21C 109.5
H21B C21 H21C 109.5
P3 C22 H22A 110.1
P3 C22 H22B 110.1
H22A C22 H22B 108.5
C23 C22 P3 107.8(4)
C23 C22 H22A 110.1
C23 C22 H22B 110.1
P4 C23 H23A 110.4
P4 C23 H23B 110.4
C22 C23 P4 106.8(3)
C22 C23 H23A 110.4
C22 C23 H23B 110.4
H23A C23 H23B 108.6
P4 C24 H24A 109.5
P4 C24 H24B 109.5
P4 C24 H24C 109.5
H24A C24 H24B 109.5
H24A C24 H24C 109.5
H24B C24 H24C 109.5
P4 C25 H25A 109.5
P4 C25 H25B 109.5
P4 C25 H25C 109.5
H25A C25 H25B 109.5
H25A C25 H25C 109.5
H25B C25 H25C 109.5
C14A P1A Mn1 120.3(7)
C14A P1A C15A 98.1(3)
C14A P1A C16A 100.5(3)
C15A P1A Mn1 122.5(8)
C15A P1A C16A 100.2(3)
C16A P1A Mn1 111.6(3)
C17A P2A Mn1 108.3(3)
C18A P2A Mn1 119.3(8)
C18A P2A C17A 99.0(3)
C18A P2A C19A 98.4(3)
C19A P2A Mn1 126.5(7)
C19A P2A C17A 100.8(3)
P1A C14A H14D 109.5
P1A C14A H14E 109.5
P1A C14A H14F 109.5
H14D C14A H14E 109.5
H14D C14A H14F 109.5
H14E C14A H14F 109.5
P1A C15A H15D 109.5
P1A C15A H15E 109.5
P1A C15A H15F 109.5
H15D C15A H15E 109.5
H15D C15A H15F 109.5
H15E C15A H15F 109.5
P1A C16A H16C 110.0
P1A C16A H16D 110.0
H16C C16A H16D 108.4
C17A C16A P1A 108.5(4)
C17A C16A H16C 110.0
C17A C16A H16D 110.0
P2A C17A H17C 110.2
P2A C17A H17D 110.2
C16A C17A P2A 107.4(4)
C16A C17A H17C 110.2
C16A C17A H17D 110.2
H17C C17A H17D 108.5
P2A C18A H18D 109.5
P2A C18A H18E 109.5
P2A C18A H18F 109.5
H18D C18A H18E 109.5
H18D C18A H18F 109.5
H18E C18A H18F 109.5
P2A C19A H19D 109.5
P2A C19A H19E 109.5
P2A C19A H19F 109.5
H19D C19A H19E 109.5
H19D C19A H19F 109.5
H19E C19A H19F 109.5
C20A P3A Mn1 118.8(6)
C20A P3A C21A 98.1(3)
C20A P3A C22A 100.5(3)
C21A P3A Mn1 125.8(6)
C21A P3A C22A 100.2(3)
C22A P3A Mn1 109.3(3)
C23A P4A Mn1 109.7(2)
C24A P4A Mn1 117.3(4)
C24A P4A C23A 99.2(3)
C24A P4A C25A 98.3(3)
C25A P4A Mn1 127.1(4)
C25A P4A C23A 100.9(3)
P3A C20A H20D 109.5
P3A C20A H20E 109.5
P3A C20A H20F 109.5
H20D C20A H20E 109.5
H20D C20A H20F 109.5
H20E C20A H20F 109.5
P3A C21A H21D 109.5
P3A C21A H21E 109.5
P3A C21A H21F 109.5
H21D C21A H21E 109.5
H21D C21A H21F 109.5
H21E C21A H21F 109.5
P3A C22A H22C 110.0
P3A C22A H22D 110.0
H22C C22A H22D 108.4
C23A C22A P3A 108.6(4)
C23A C22A H22C 110.0
C23A C22A H22D 110.0
P4A C23A H23C 110.2
P4A C23A H23D 110.2
C22A C23A P4A 107.5(4)
C22A C23A H23C 110.2
C22A C23A H23D 110.2
H23C C23A H23D 108.5
P4A C24A H24D 109.5
P4A C24A H24E 109.5
P4A C24A H24F 109.5
H24D C24A H24E 109.5
H24D C24A H24F 109.5
H24E C24A H24F 109.5
P4A C25A H25D 109.5
P4A C25A H25E 109.5
P4A C25A H25F 109.5
H25D C25A H25E 109.5
H25D C25A H25F 109.5
H25E C25A H25F 109.5
C14B P1B Mn1 122.6(11)
C14B P1B C15B 98.1(3)
C14B P1B C16B 100.4(3)
C15B P1B Mn1 122.1(11)
C15B P1B C16B 100.1(3)
C16B P1B Mn1 109.6(3)
C17B P2B Mn1 110.5(3)
C18B P2B Mn1 119.4(11)
C18B P2B C17B 99.0(3)
C18B P2B C19B 98.4(3)
C19B P2B Mn1 124.6(10)
C19B P2B C17B 100.9(3)
P1B C14B H14G 109.5
P1B C14B H14H 109.5
P1B C14B H14I 109.5
H14G C14B H14H 109.5
H14G C14B H14I 109.5
H14H C14B H14I 109.5
P1B C15B H15G 109.5
P1B C15B H15H 109.5
P1B C15B H15I 109.5
H15G C15B H15H 109.5
H15G C15B H15I 109.5
H15H C15B H15I 109.5
P1B C16B H16E 110.0
P1B C16B H16F 110.0
H16E C16B H16F 108.4
C17B C16B P1B 108.4(4)
C17B C16B H16E 110.0
C17B C16B H16F 110.0
P2B C17B H17E 110.3
P2B C17B H17F 110.3
C16B C17B P2B 107.3(4)
C16B C17B H17E 110.3
C16B C17B H17F 110.3
H17E C17B H17F 108.5
P2B C18B H18G 109.5
P2B C18B H18H 109.5
P2B C18B H18I 109.5
H18G C18B H18H 109.5
H18G C18B H18I 109.5
H18H C18B H18I 109.5
P2B C19B H19G 109.5
P2B C19B H19H 109.5
P2B C19B H19I 109.5
H19G C19B H19H 109.5
H19G C19B H19I 109.5
H19H C19B H19I 109.5
C1 N1A C2 161.3(13)

loop_
_geom_bond_atom_site_label_1
_geom_bond_atom_site_label_2
_geom_bond_distance
Mn1 Si1 2.3600(13)
Mn1 C1 1.805(4)
Mn1 P1 2.2341(16)
Mn1 P2 2.2441(15)
Mn1 P3 2.3016(16)
Mn1 P4 2.2274(19)
Mn1 P1A 2.229(4)
Mn1 P2A 2.295(4)
Mn1 P3A 2.220(3)
Mn1 P4A 2.253(3)
Mn1 P1B 2.290(4)
Mn1 P2B 2.233(4)
Si1 C10 1.911(5)
Si1 H1A 1.40(5)
Si1 H1B 1.48(5)
N1 C1 1.223(6)
N1 C2 1.395(6)
C1 N1A 1.220(7)
C2 C3 1.407(6)
C2 C7 1.398(7)
C2 N1A 1.390(6)
C3 C4 1.390(7)
C3 C8 1.498(7)
C4 H4 0.9300
C4 C5 1.375(8)
C5 H5 0.9300
C5 C6 1.367(8)
C6 H6 0.9300
C6 C7 1.394(7)
C7 C9 1.502(7)
C8 H8A 0.9600
C8 H8B 0.9600
C8 H8C 0.9600
C9 H9A 0.9600
C9 H9B 0.9600
C9 H9C 0.9600
C10 H10A 0.9700
C10 H10B 0.9700
C10 C11 1.520(6)
C11 H11A 0.9700
C11 H11B 0.9700
C11 C12 1.520(7)
C12 H12A 0.9700
C12 H12B 0.9700
C12 C13 1.517(7)
C13 H13A 0.9600
C13 H13B 0.9600
C13 H13C 0.9600
P1 C14 1.837(4)
P1 C15 1.843(5)
P1 C16 1.846(5)
P2 C17 1.862(5)
P2 C18 1.844(4)
P2 C19 1.852(4)
C14 H14A 0.9600
C14 H14B 0.9600
C14 H14C 0.9600
C15 H15A 0.9600
C15 H15B 0.9600
C15 H15C 0.9600
C16 H16A 0.9700
C16 H16B 0.9700
C16 C17 1.527(7)
C17 H17A 0.9700
C17 H17B 0.9700
C18 H18A 0.9600
C18 H18B 0.9600
C18 H18C 0.9600
C19 H19A 0.9600
C19 H19B 0.9600
C19 H19C 0.9600
P3 C20 1.837(4)
P3 C21 1.844(5)
P3 C22 1.848(5)
P4 C23 1.862(5)
P4 C24 1.844(4)
P4 C25 1.850(4)
C20 H20A 0.9600
C20 H20B 0.9600
C20 H20C 0.9600
C21 H21A 0.9600
C21 H21B 0.9600
C21 H21C 0.9600
C22 H22A 0.9700
C22 H22B 0.9700
C22 C23 1.528(7)
C23 H23A 0.9700
C23 H23B 0.9700
C24 H24A 0.9600
C24 H24B 0.9600
C24 H24C 0.9600
C25 H25A 0.9600
C25 H25B 0.9600
C25 H25C 0.9600
P1A C14A 1.837(5)
P1A C15A 1.843(5)
P1A C16A 1.846(5)
P2A C17A 1.862(5)
P2A C18A 1.844(5)
P2A C19A 1.851(5)
C14A H14D 0.9600
C14A H14E 0.9600
C14A H14F 0.9600
C15A H15D 0.9600
C15A H15E 0.9600
C15A H15F 0.9600
C16A H16C 0.9700
C16A H16D 0.9700
C16A C17A 1.526(7)
C17A H17C 0.9700
C17A H17D 0.9700
C18A H18D 0.9600
C18A H18E 0.9600
C18A H18F 0.9600
C19A H19D 0.9600
C19A H19E 0.9600
C19A H19F 0.9600
P3A C20A 1.836(5)
P3A C21A 1.843(5)
P3A C22A 1.845(5)
P4A C23A 1.861(5)
P4A C24A 1.843(4)
P4A C25A 1.851(5)
C20A H20D 0.9600
C20A H20E 0.9600
C20A H20F 0.9600
C21A H21D 0.9600
C21A H21E 0.9600
C21A H21F 0.9600
C22A H22C 0.9700
C22A H22D 0.9700
C22A C23A 1.526(7)
C23A H23C 0.9700
C23A H23D 0.9700
C24A H24D 0.9600
C24A H24E 0.9600
C24A H24F 0.9600
C25A H25D 0.9600
C25A H25E 0.9600
C25A H25F 0.9600
P1B C14B 1.837(5)
P1B C15B 1.843(5)
P1B C16B 1.846(5)
P2B C17B 1.862(5)
P2B C18B 1.844(5)
P2B C19B 1.851(5)
C14B H14G 0.9600
C14B H14H 0.9600
C14B H14I 0.9600
C15B H15G 0.9600
C15B H15H 0.9600
C15B H15I 0.9600
C16B H16E 0.9700
C16B H16F 0.9700
C16B C17B 1.527(7)
C17B H17E 0.9700
C17B H17F 0.9700
C18B H18G 0.9600
C18B H18H 0.9600
C18B H18I 0.9600
C19B H19G 0.9600
C19B H19H 0.9600
C19B H19I 0.9600
